data_2235858
loop_
_publ_author_name
'Liu, Yangmei'
'Cao, Kai'
'Wang, Fenglin'

_publ_section_title
;
 Poly[[aqua(\m~2~-4,4'-bipyridine-\k^2^<i>N</i>:<i>N</i>')[\m~3~-3-bromo-2-(carboxylatomethyl)benzoato-\k^3^<i>O</i>^1^:<i>O</i>^1'^:<i>O</i>^2^]cadmium]
 monohydrate]
;
_journal_coeditor_code HY2559
_journal_issue 8
_journal_name_full 'Acta Crystallographica Section E'
_journal_page_first m1071
_journal_paper_doi 10.1107/S1600536812031297
_journal_volume 68
_journal_year 2012
_chemical_formula_iupac '[Cd (C9 H5 Br O4) (C10 H8 N2) (H2 O)], H2 O'
_chemical_formula_moiety 'C19 H15 Br Cd N2 O5, H2 O'
_chemical_formula_sum 'C19 H17 Br Cd N2 O6'
_chemical_formula_weight 561.66
_chemical_name_systematic
;
Poly[[aqua(\m~2~-4,4'-bipyridine-\k^2^<i>N</i>:<i>N</i>')[\m~3~-3-bromo-2-
(carboxylatomethyl)benzoato-\k^3^<i>O</i>^1^:<i>O</i>^1'^:<i>O</i>^2^]cadmium]
monohydrate]
;
_space_group_IT_number 4
_symmetry_cell_setting monoclinic
_symmetry_space_group_name_Hall 'P 2yb'
_symmetry_space_group_name_H-M 'P 1 21 1'
_atom_sites_solution_hydrogens geom
_atom_sites_solution_primary direct
_atom_sites_solution_secondary difmap
_audit_creation_method SHELXL-97
_cell_angle_alpha 90.00
_cell_angle_beta 101.344(4)
_cell_angle_gamma 90.00
_cell_formula_units_Z 2
_cell_length_a 9.3257(19)
_cell_length_b 9.1312(18)
_cell_length_c 11.652(2)
_cell_measurement_reflns_used 1319
_cell_measurement_temperature 291(2)
_cell_measurement_theta_max 21.25
_cell_measurement_theta_min 2.56
_cell_volume 972.8(3)
_computing_cell_refinement 'SAINT (Bruker, 2007)'
_computing_data_collection 'APEX2 (Bruker, 2007)'
_computing_data_reduction 'SAINT (Bruker, 2007)'
_computing_molecular_graphics 'XP in SHELXTL (Sheldrick, 2008) and DIAMOND (Brandenburg, 1999)'
_computing_publication_material 'SHELXTL (Sheldrick, 2008)'
_computing_structure_refinement 'SHELXTL (Sheldrick, 2008)'
_computing_structure_solution 'SHELXTL (Sheldrick, 2008)'
_diffrn_ambient_temperature 291(2)
_diffrn_measured_fraction_theta_full 0.994
_diffrn_measured_fraction_theta_max 0.994
_diffrn_measurement_device_type 'Bruker APEXII CCD'
_diffrn_measurement_method '\f and \w scans'
_diffrn_radiation_monochromator graphite
_diffrn_radiation_source 'sealed tube'
_diffrn_radiation_type MoK\a
_diffrn_radiation_wavelength 0.71073
_diffrn_reflns_av_R_equivalents 0.0325
_diffrn_reflns_av_sigmaI/netI 0.0419
_diffrn_reflns_limit_h_max 8
_diffrn_reflns_limit_h_min -11
_diffrn_reflns_limit_k_max 10
_diffrn_reflns_limit_k_min -11
_diffrn_reflns_limit_l_max 13
_diffrn_reflns_limit_l_min -14
_diffrn_reflns_number 5248
_diffrn_reflns_theta_full 26.00
_diffrn_reflns_theta_max 26.00
_diffrn_reflns_theta_min 1.78
_exptl_absorpt_coefficient_mu 3.216
_exptl_absorpt_correction_T_max 0.5380
_exptl_absorpt_correction_T_min 0.4662
_exptl_absorpt_correction_type multi-scan
_exptl_absorpt_process_details '(SADABS; Bruker, 2001)'
_exptl_crystal_colour colorless
_exptl_crystal_density_diffrn 1.918
_exptl_crystal_density_method 'not measured'
_exptl_crystal_description block
_exptl_crystal_F_000 552
_exptl_crystal_size_max 0.29
_exptl_crystal_size_mid 0.26
_exptl_crystal_size_min 0.23
_refine_diff_density_max 0.490
_refine_diff_density_min -0.930
_refine_ls_abs_structure_details 'Flack (1983), 1096 Friedel pairs'
_refine_ls_abs_structure_Flack 0.07(2)
_refine_ls_extinction_method none
_refine_ls_goodness_of_fit_ref 1.047
_refine_ls_hydrogen_treatment constr
_refine_ls_matrix_type full
_refine_ls_number_parameters 251
_refine_ls_number_reflns 3122
_refine_ls_number_restraints 1
_refine_ls_restrained_S_all 1.047
_refine_ls_R_factor_all 0.0530
_refine_ls_R_factor_gt 0.0490
_refine_ls_shift/su_max 0.000
_refine_ls_shift/su_mean 0.000
_refine_ls_structure_factor_coef Fsqd
_refine_ls_weighting_details 'calc w=1/[\s^2^(Fo^2^)+(0.07P)^2^+1.99P] where P=(Fo^2^+2Fc^2^)/3'
_refine_ls_weighting_scheme calc
_refine_ls_wR_factor_gt 0.1155
_refine_ls_wR_factor_ref 0.1175
_reflns_number_gt 2807
_reflns_number_total 3122
_reflns_threshold_expression I>2\s(I)
_cod_data_source_file hy2559.cif
_cod_data_source_block I
_cod_original_sg_symbol_H-M 'P 21'
_cod_database_code 2235858
_cod_database_fobs_code 2235858

loop_
_symmetry_equiv_pos_as_xyz
'x, y, z'
'-x, y+1/2, -z'

loop_
_atom_site_type_symbol
_atom_site_label
_atom_site_fract_x
_atom_site_fract_y
_atom_site_fract_z
_atom_site_U_iso_or_equiv
_atom_site_adp_type
_atom_site_calc_flag
_atom_site_refinement_flags
_atom_site_occupancy
_atom_site_symmetry_multiplicity
Br Br1 0.78647(11) 0.15671(12) 1.36696(9) 0.0477(3) Uani d . 1 1
C C1 0.9844(6) 0.3672(6) 1.1234(3) 0.038(2) Uani d G 1 1
C C2 0.9014(6) 0.2688(5) 1.1738(4) 0.040(2) Uani d G 1 1
C C3 0.8909(6) 0.2844(6) 1.2905(4) 0.043(2) Uani d G 1 1
C C4 0.9634(6) 0.3984(7) 1.3568(3) 0.0325(18) Uani d G 1 1
H H4 0.9595 0.4095 1.4322 0.039 Uiso d R 1 1
C C5 1.0464(6) 0.4968(6) 1.3064(4) 0.037(2) Uani d G 1 1
H H5 1.0956 0.5725 1.3513 0.045 Uiso d R 1 1
C C6 1.0569(6) 0.4812(6) 1.1896(4) 0.044(2) Uani d G 1 1
H H6 1.1103 0.5453 1.1582 0.053 Uiso d R 1 1
C C7 0.9925(10) 0.3554(11) 0.9975(8) 0.043(2) Uani d . 1 1
C C8 0.8249(10) 0.1429(14) 1.0972(8) 0.048(2) Uani d . 1 1
H H8A 0.8339 0.0584 1.1486 0.058 Uiso d R 1 1
H H8B 0.8795 0.1215 1.0365 0.058 Uiso d R 1 1
C C9 0.6697(10) 0.1577(12) 1.0473(8) 0.039(2) Uani d . 1 1
C C10 0.4900(9) 0.3415(11) 0.7781(7) 0.042(3) Uani d . 1 1
H H10 0.5714 0.3723 0.8322 0.050 Uiso d R 1 1
C C11 0.4933(11) 0.3408(11) 0.6554(8) 0.047(3) Uani d . 1 1
H H11 0.5784 0.3712 0.6321 0.056 Uiso d R 1 1
C C12 0.3785(8) 0.2859(10) 0.5800(7) 0.0316(17) Uani d . 1 1
C C13 0.2515(10) 0.2495(11) 0.6235(8) 0.040(2) Uani d . 1 1
H H13 0.1689 0.2156 0.5723 0.048 Uiso d R 1 1
C C14 0.2516(11) 0.2538(12) 0.7434(7) 0.043(2) Uani d . 1 1
H H14 0.1700 0.2206 0.7705 0.051 Uiso d R 1 1
C C15 0.3746(8) 0.2923(14) 0.4498(6) 0.039(2) Uani d . 1 1
C C16 0.4478(10) 0.4038(11) 0.4039(8) 0.040(2) Uani d . 1 1
H H16 0.5014 0.4746 0.4514 0.048 Uiso d R 1 1
C C17 0.4438(11) 0.4024(11) 0.2825(8) 0.043(2) Uani d . 1 1
H H17 0.4953 0.4739 0.2506 0.051 Uiso d R 1 1
C C18 0.2976(10) 0.2033(13) 0.2613(9) 0.048(3) Uani d . 1 1
H H18 0.2452 0.1331 0.2123 0.057 Uiso d R 1 1
C C19 0.3039(11) 0.1901(11) 0.3853(9) 0.046(2) Uani d . 1 1
H H19 0.2529 0.1157 0.4142 0.055 Uiso d R 1 1
Cd Cd1 0.35516(6) 0.30525(7) 1.01349(5) 0.03236(17) Uani d . 1 1
N N1 0.3714(7) 0.3032(12) 0.8186(5) 0.0387(15) Uani d . 1 1
N N2 0.3662(8) 0.3106(13) 0.2123(6) 0.0440(16) Uani d . 1 1
O O1 1.1007(6) 0.3167(10) 0.9680(5) 0.0450(15) Uani d . 1 1
O O2 0.8816(8) 0.3873(8) 0.9228(6) 0.0454(16) Uani d . 1 1
O O3 0.6015(7) 0.2669(7) 1.0621(5) 0.0374(15) Uani d . 1 1
O O4 0.6104(7) 0.0555(8) 0.9904(5) 0.0385(15) Uani d . 1 1
O O5 0.3078(7) 0.0660(7) 0.9920(6) 0.0367(15) Uani d . 1 1
H H5Y 0.2159 0.0524 0.9757 0.055 Uiso d R 1 1
H H5X 0.3462 0.0320 0.9372 0.055 Uiso d R 1 1
O O6 0.9272(8) 0.3735(8) 0.7062(5) 0.0464(17) Uani d . 1 1
H H6X 0.9963 0.3969 0.7624 0.056 Uiso d R 1 1
H H6Y 0.8510 0.3716 0.7360 0.056 Uiso d R 1 1

loop_
_atom_site_aniso_label
_atom_site_aniso_U_11
_atom_site_aniso_U_22
_atom_site_aniso_U_33
_atom_site_aniso_U_12
_atom_site_aniso_U_13
_atom_site_aniso_U_23
Br1 0.0485(6) 0.0441(6) 0.0474(5) -0.0073(4) 0.0018(4) 0.0159(5)
C1 0.029(4) 0.049(5) 0.030(4) 0.003(3) -0.008(3) 0.013(4)
C2 0.048(5) 0.026(5) 0.042(4) -0.005(3) -0.003(4) -0.002(4)
C3 0.037(4) 0.037(6) 0.047(4) 0.002(4) -0.010(3) 0.010(4)
C4 0.030(4) 0.037(5) 0.026(4) 0.006(3) -0.004(3) 0.012(4)
C5 0.042(4) 0.031(5) 0.032(4) -0.008(4) -0.010(4) -0.014(4)
C6 0.049(5) 0.048(6) 0.033(4) -0.002(4) -0.001(4) 0.008(4)
C7 0.037(5) 0.052(6) 0.042(5) -0.022(4) 0.014(4) -0.004(4)
C8 0.036(5) 0.064(7) 0.037(5) -0.013(5) -0.014(4) 0.009(5)
C9 0.037(4) 0.043(5) 0.040(5) -0.006(4) 0.011(4) -0.004(5)
C10 0.032(4) 0.059(8) 0.032(4) -0.010(4) -0.001(3) -0.016(4)
C11 0.045(5) 0.049(7) 0.045(5) -0.005(4) 0.007(4) 0.018(5)
C12 0.034(4) 0.023(5) 0.036(4) -0.002(3) 0.002(3) 0.003(4)
C13 0.031(4) 0.044(5) 0.042(5) -0.004(4) 0.002(4) -0.006(4)
C14 0.046(5) 0.055(6) 0.025(4) -0.022(4) 0.001(4) 0.014(4)
C15 0.035(4) 0.051(6) 0.026(3) 0.021(5) -0.007(3) 0.006(5)
C16 0.030(4) 0.043(6) 0.046(5) -0.013(4) 0.001(4) -0.012(4)
C17 0.064(6) 0.032(5) 0.035(4) -0.025(4) 0.014(4) 0.004(4)
C18 0.029(4) 0.063(7) 0.050(6) -0.011(4) 0.004(4) -0.019(5)
C19 0.044(5) 0.037(5) 0.057(6) -0.018(4) 0.008(4) 0.013(5)
Cd1 0.0292(3) 0.0353(3) 0.0319(3) -0.0075(3) 0.00435(19) -0.0014(3)
N1 0.048(4) 0.038(4) 0.033(3) -0.019(5) 0.016(3) -0.013(5)
N2 0.043(4) 0.038(4) 0.046(4) 0.002(5) -0.004(3) 0.005(5)
O1 0.038(3) 0.049(4) 0.052(3) -0.007(4) 0.017(3) -0.013(4)
O2 0.054(4) 0.044(4) 0.041(3) 0.011(3) 0.015(3) 0.000(3)
O3 0.041(3) 0.035(4) 0.034(3) -0.003(3) 0.000(2) 0.003(3)
O4 0.032(3) 0.048(4) 0.033(3) -0.004(3) -0.001(3) -0.008(3)
O5 0.026(3) 0.037(4) 0.048(3) 0.014(3) 0.007(3) -0.019(3)
O6 0.060(4) 0.048(4) 0.029(3) -0.015(3) 0.004(3) -0.008(3)

loop_
_atom_type_symbol
_atom_type_description
_atom_type_scat_dispersion_real
_atom_type_scat_dispersion_imag
_atom_type_scat_source
C C 0.0033 0.0016 'International Tables Vol C Tables 4.2.6.8 and 6.1.1.4'
H H 0.0000 0.0000 'International Tables Vol C Tables 4.2.6.8 and 6.1.1.4'
N N 0.0061 0.0033 'International Tables Vol C Tables 4.2.6.8 and 6.1.1.4'
O O 0.0106 0.0060 'International Tables Vol C Tables 4.2.6.8 and 6.1.1.4'
Br Br -0.2901 2.4595 'International Tables Vol C Tables 4.2.6.8 and 6.1.1.4'
Cd Cd -0.8075 1.2024 'International Tables Vol C Tables 4.2.6.8 and 6.1.1.4'

loop_
_geom_angle_atom_site_label_1
_geom_angle_atom_site_label_2
_geom_angle_atom_site_label_3
_geom_angle_site_symmetry_1
_geom_angle_site_symmetry_3
_geom_angle
C2 C1 C6 . . 120.0
C2 C1 C7 . . 120.7(5)
C6 C1 C7 . . 119.2(5)
C1 C2 C3 . . 120.0
C1 C2 C8 . . 118.1(5)
C3 C2 C8 . . 121.9(5)
C4 C3 C2 . . 120.0
C4 C3 Br1 . . 116.6(3)
C2 C3 Br1 . . 123.4(3)
C3 C4 C5 . . 120.0
C3 C4 H4 . . 121.5
C5 C4 H4 . . 118.5
C6 C5 C4 . . 120.0
C6 C5 H5 . . 120.3
C4 C5 H5 . . 119.7
C5 C6 C1 . . 120.0
C5 C6 H6 . . 119.1
C1 C6 H6 . . 120.9
O1 C7 O2 . . 120.3(9)
O1 C7 C1 . . 121.3(9)
O2 C7 C1 . . 118.4(8)
C9 C8 C2 . . 118.2(10)
C9 C8 H8A . . 106.2
C2 C8 H8A . . 105.2
C9 C8 H8B . . 110.5
C2 C8 H8B . . 108.9
H8A C8 H8B . . 107.2
O4 C9 O3 . . 120.9(9)
O4 C9 C8 . . 117.2(10)
O3 C9 C8 . . 121.8(10)
N1 C10 C11 . . 122.2(8)
N1 C10 H10 . . 117.6
C11 C10 H10 . . 120.2
C12 C11 C10 . . 118.9(8)
C12 C11 H11 . . 122.5
C10 C11 H11 . . 118.4
C11 C12 C13 . . 117.9(8)
C11 C12 C15 . . 120.2(8)
C13 C12 C15 . . 120.7(7)
C14 C13 C12 . . 121.0(8)
C14 C13 H13 . . 119.2
C12 C13 H13 . . 119.6
N1 C14 C13 . . 119.7(8)
N1 C14 H14 . . 120.9
C13 C14 H14 . . 119.4
C19 C15 C16 . . 122.5(8)
C19 C15 C12 . . 117.7(9)
C16 C15 C12 . . 119.8(9)
C15 C16 C17 . . 117.5(8)
C15 C16 H16 . . 121.9
C17 C16 H16 . . 120.6
N2 C17 C16 . . 123.0(8)
N2 C17 H17 . . 118.1
C16 C17 H17 . . 118.8
N2 C18 C19 . . 123.6(9)
N2 C18 H18 . . 118.3
C19 C18 H18 . . 118.1
C15 C19 C18 . . 116.0(9)
C15 C19 H19 . . 123.7
C18 C19 H19 . . 120.1
O5 Cd1 O3 . . 92.6(2)
O5 Cd1 N2 . 1_556 95.9(3)
O3 Cd1 N2 . 1_556 84.8(2)
O5 Cd1 N1 . . 86.1(3)
O3 Cd1 N1 . . 89.1(2)
N2 Cd1 N1 1_556 . 173.8(2)
O5 Cd1 O4 . 2_657 172.3(2)
O3 Cd1 O4 . 2_657 91.1(2)
N2 Cd1 O4 1_556 2_657 91.2(3)
N1 Cd1 O4 . 2_657 87.3(3)
O5 Cd1 O1 . 1_455 81.3(3)
O3 Cd1 O1 . 1_455 173.6(3)
N2 Cd1 O1 1_556 1_455 94.0(2)
N1 Cd1 O1 . 1_455 92.1(2)
O4 Cd1 O1 2_657 1_455 95.2(3)
C10 N1 C14 . . 119.6(7)
C10 N1 Cd1 . . 124.5(5)
C14 N1 Cd1 . . 115.8(5)
C17 N2 C18 . . 117.0(8)
C17 N2 Cd1 . 1_554 124.2(7)
C18 N2 Cd1 . 1_554 118.5(7)
C7 O1 Cd1 . 1_655 146.8(6)
C9 O3 Cd1 . . 128.4(6)
C9 O4 Cd1 . 2_647 136.2(7)
Cd1 O5 H5Y . . 109.7
Cd1 O5 H5X . . 109.7
H5Y O5 H5X . . 109.5
H6X O6 H6Y . . 105.0

loop_
_geom_bond_atom_site_label_1
_geom_bond_atom_site_label_2
_geom_bond_site_symmetry_2
_geom_bond_distance
Br1 C3 . 1.855(4)
C1 C2 . 1.3900
C1 C6 . 1.3900
C1 C7 . 1.487(10)
C2 C3 . 1.3900
C2 C8 . 1.541(11)
C3 C4 . 1.3900
C4 C5 . 1.3900
C4 H4 . 0.8922
C5 C6 . 1.3900
C5 H5 . 0.9318
C6 H6 . 0.8918
C7 O1 . 1.182(11)
C7 O2 . 1.248(12)
C8 C9 . 1.455(13)
C8 H8A . 0.9700
C8 H8B . 0.9700
C9 O4 . 1.213(12)
C9 O3 . 1.213(12)
C10 N1 . 1.332(11)
C10 C11 . 1.435(13)
C10 H10 . 0.9300
C11 C12 . 1.341(13)
C11 H11 . 0.9299
C12 C13 . 1.417(12)
C12 C15 . 1.511(11)
C13 C14 . 1.396(13)
C13 H13 . 0.9299
C14 N1 . 1.355(11)
C14 H14 . 0.9299
C15 C19 . 1.294(15)
C15 C16 . 1.390(15)
C16 C17 . 1.408(13)
C16 H16 . 0.9300
C17 N2 . 1.290(13)
C17 H17 . 0.9300
C18 N2 . 1.356(15)
C18 C19 . 1.440(15)
C18 H18 . 0.9300
C19 H19 . 0.9300
Cd1 O5 . 2.233(7)
Cd1 O3 . 2.282(6)
Cd1 N2 1_556 2.298(7)
Cd1 N1 . 2.305(6)
Cd1 O4 2_657 2.309(8)
Cd1 O1 1_455 2.330(6)
N2 Cd1 1_554 2.298(7)
O1 Cd1 1_655 2.330(6)
O4 Cd1 2_647 2.309(8)
O5 H5Y . 0.8500
O5 H5X . 0.8500
O6 H6X . 0.8500
O6 H6Y . 0.8500

loop_
_geom_hbond_atom_site_label_D
_geom_hbond_atom_site_label_H
_geom_hbond_atom_site_label_A
_geom_hbond_site_symmetry_A
_geom_hbond_distance_DH
_geom_hbond_distance_HA
_geom_hbond_distance_DA
_geom_hbond_angle_DHA
O5 H5X O3 2_647 0.85 2.47 2.963(8) 118
O5 H5Y O2 2_647 0.85 2.22 2.731(9) 119
O6 H6X O1 . 0.85 2.51 3.201(9) 139
O6 H6Y O2 . 0.85 2.14 2.643(9) 117

loop_
_geom_torsion_atom_site_label_1
_geom_torsion_atom_site_label_2
_geom_torsion_atom_site_label_3
_geom_torsion_atom_site_label_4
_geom_torsion_site_symmetry_1
_geom_torsion_site_symmetry_4
_geom_torsion
C6 C1 C2 C3 . . 0.0
C7 C1 C2 C3 . . -177.8(7)
C6 C1 C2 C8 . . -179.2(7)
C7 C1 C2 C8 . . 3.1(8)
C1 C2 C3 C4 . . 0.0
C8 C2 C3 C4 . . 179.1(7)
C1 C2 C3 Br1 . . -178.6(5)
C8 C2 C3 Br1 . . 0.5(7)
C2 C3 C4 C5 . . 0.0
Br1 C3 C4 C5 . . 178.7(4)
C3 C4 C5 C6 . . 0.0
C4 C5 C6 C1 . . 0.0
C2 C1 C6 C5 . . 0.0
C7 C1 C6 C5 . . 177.8(7)
C2 C1 C7 O1 . . -109.3(9)
C6 C1 C7 O1 . . 73.0(11)
C2 C1 C7 O2 . . 70.6(10)
C6 C1 C7 O2 . . -107.1(8)
C1 C2 C8 C9 . . -100.5(9)
C3 C2 C8 C9 . . 80.4(9)
C2 C8 C9 O4 . . -177.7(8)
C2 C8 C9 O3 . . 1.9(14)
N1 C10 C11 C12 . . -6.9(16)
C10 C11 C12 C13 . . 8.3(14)
C10 C11 C12 C15 . . 176.2(9)
C11 C12 C13 C14 . . -7.6(14)
C15 C12 C13 C14 . . -175.3(9)
C12 C13 C14 N1 . . 4.6(16)
C11 C12 C15 C19 . . 150.4(10)
C13 C12 C15 C19 . . -42.1(13)
C11 C12 C15 C16 . . -28.3(13)
C13 C12 C15 C16 . . 139.1(9)
C19 C15 C16 C17 . . -0.3(15)
C12 C15 C16 C17 . . 178.4(9)
C15 C16 C17 N2 . . 5.9(16)
C16 C15 C19 C18 . . -3.8(15)
C12 C15 C19 C18 . . 177.5(8)
N2 C18 C19 C15 . . 3.3(16)
C11 C10 N1 C14 . . 3.9(17)
C11 C10 N1 Cd1 . . -178.8(8)
C13 C14 N1 C10 . . -2.8(17)
C13 C14 N1 Cd1 . . 179.7(8)
O5 Cd1 N1 C10 . . -120.4(10)
O3 Cd1 N1 C10 . . -27.7(10)
O4 Cd1 N1 C10 2_657 . 63.4(10)
O1 Cd1 N1 C10 1_455 . 158.5(10)
O5 Cd1 N1 C14 . . 57.1(9)
O3 Cd1 N1 C14 . . 149.7(9)
O4 Cd1 N1 C14 2_657 . -119.1(9)
O1 Cd1 N1 C14 1_455 . -24.0(9)
C16 C17 N2 C18 . . -6.4(16)
C16 C17 N2 Cd1 . 1_554 179.6(8)
C19 C18 N2 C17 . . 1.8(16)
C19 C18 N2 Cd1 . 1_554 176.2(8)
O2 C7 O1 Cd1 . 1_655 151.1(10)
C1 C7 O1 Cd1 . 1_655 -29(2)
O4 C9 O3 Cd1 . . 8.0(13)
C8 C9 O3 Cd1 . . -171.6(6)
O5 Cd1 O3 C9 . . 16.6(8)
N2 Cd1 O3 C9 1_556 . 112.2(8)
N1 Cd1 O3 C9 . . -69.5(8)
O4 Cd1 O3 C9 2_657 . -156.7(8)
O3 C9 O4 Cd1 . 2_647 -152.0(7)
C8 C9 O4 Cd1 . 2_647 27.7(13)
